data_2230304
loop_
_publ_author_name
'Cai, Yuepiao'
'Wang, Zhankun'
'Li, Zhe'
'Zhang, Meiling'
'Wu, Jianzhang'

_publ_section_title
;
 (<i>E</i>)-1-(4-Methoxyphenyl)-3-(2,4,6-trimethoxyphenyl)prop-2-en-1-one
;
_journal_coeditor_code FF2009
_journal_issue 6
_journal_name_full 'Acta Crystallographica Section E'
_journal_page_first o1432
_journal_paper_doi 10.1107/S1600536811017788
_journal_volume 67
_journal_year 2011
_chemical_formula_iupac 'C19 H20 O5'
_chemical_formula_moiety 'C19 H20 O5'
_chemical_formula_sum 'C19 H20 O5'
_chemical_formula_weight 328.35
_chemical_name_systematic
;
(<i>E</i>)-1-(4-Methoxyphenyl)-3-(2,4,6-trimethoxyphenyl)prop-2-en-1-one
;
_space_group_IT_number 61
_symmetry_cell_setting orthorhombic
_symmetry_space_group_name_Hall '-P 2ac 2ab'
_symmetry_space_group_name_H-M 'P b c a'
_atom_sites_solution_hydrogens geom
_atom_sites_solution_primary direct
_atom_sites_solution_secondary difmap
_audit_creation_method SHELXL-97
_cell_angle_alpha 90.00
_cell_angle_beta 90.00
_cell_angle_gamma 90.00
_cell_formula_units_Z 8
_cell_length_a 7.3339(6)
_cell_length_b 16.8260(14)
_cell_length_c 26.677(2)
_cell_measurement_reflns_used 9911
_cell_measurement_temperature 133(2)
_cell_measurement_theta_max 27.48
_cell_measurement_theta_min 2.54
_cell_volume 3291.9(5)
_computing_cell_refinement 'SAINT (Bruker, 2001)'
_computing_data_collection 'SMART (Bruker, 2001)'
_computing_data_reduction 'SAINT (Bruker, 2001)'
_computing_molecular_graphics 'SHELXTL (Sheldrick, 2008)'
_computing_publication_material 'SHELXTL (Sheldrick, 2008)'
_computing_structure_refinement 'SHELXL97 (Sheldrick, 2008)'
_computing_structure_solution 'SHELXS97 (Sheldrick, 2008)'
_diffrn_ambient_temperature 133(2)
_diffrn_measured_fraction_theta_full 0.999
_diffrn_measured_fraction_theta_max 0.999
_diffrn_measurement_device_type 'Bruker SMART APEX CCD'
_diffrn_measurement_method '\f and \w'
_diffrn_radiation_monochromator graphite
_diffrn_radiation_source 'fine-focus sealed tube'
_diffrn_radiation_type MoK\a
_diffrn_radiation_wavelength 0.71073
_diffrn_reflns_av_R_equivalents 0.0204
_diffrn_reflns_av_sigmaI/netI 0.0146
_diffrn_reflns_limit_h_max 8
_diffrn_reflns_limit_h_min -9
_diffrn_reflns_limit_k_max 21
_diffrn_reflns_limit_k_min -21
_diffrn_reflns_limit_l_max 33
_diffrn_reflns_limit_l_min -34
_diffrn_reflns_number 22257
_diffrn_reflns_theta_full 27.00
_diffrn_reflns_theta_max 27.00
_diffrn_reflns_theta_min 1.53
_diffrn_standards_number 0
_exptl_absorpt_coefficient_mu 0.096
_exptl_absorpt_correction_T_max 0.9710
_exptl_absorpt_correction_T_min 0.9673
_exptl_absorpt_correction_type multi-scan
_exptl_absorpt_process_details '(SADABS; Bruker, 2001)'
_exptl_crystal_colour colourless
_exptl_crystal_density_diffrn 1.325
_exptl_crystal_density_method 'not measured'
_exptl_crystal_description block
_exptl_crystal_F_000 1392
_exptl_crystal_size_max 0.35
_exptl_crystal_size_mid 0.33
_exptl_crystal_size_min 0.31
_refine_diff_density_max 0.222
_refine_diff_density_min -0.237
_refine_ls_extinction_method none
_refine_ls_goodness_of_fit_ref 1.023
_refine_ls_hydrogen_treatment constr
_refine_ls_matrix_type full
_refine_ls_number_parameters 221
_refine_ls_number_reflns 3593
_refine_ls_number_restraints 0
_refine_ls_restrained_S_all 1.023
_refine_ls_R_factor_all 0.0390
_refine_ls_R_factor_gt 0.0371
_refine_ls_shift/su_max 0.000
_refine_ls_shift/su_mean 0.000
_refine_ls_structure_factor_coef Fsqd
_refine_ls_weighting_details 'calc w=1/[\s^2^(Fo^2^)+(0.0656P)^2^+1.0603P] where P=(Fo^2^+2Fc^2^)/3'
_refine_ls_weighting_scheme calc
_refine_ls_wR_factor_gt 0.1054
_refine_ls_wR_factor_ref 0.1078
_reflns_number_gt 3380
_reflns_number_total 3593
_reflns_threshold_expression I>2sigma(I)
_cod_data_source_file ff2009.cif
_cod_data_source_block I
_cod_database_code 2230304
_cod_database_fobs_code 2230304

loop_
_symmetry_equiv_pos_as_xyz
'x, y, z'
'x+1/2, -y+1/2, -z'
'-x, y+1/2, -z+1/2'
'-x+1/2, -y, z+1/2'
'-x, -y, -z'
'-x-1/2, y-1/2, z'
'x, -y-1/2, z-1/2'
'x-1/2, y, -z-1/2'

loop_
_atom_site_type_symbol
_atom_site_label
_atom_site_fract_x
_atom_site_fract_y
_atom_site_fract_z
_atom_site_U_iso_or_equiv
_atom_site_adp_type
_atom_site_calc_flag
_atom_site_refinement_flags
_atom_site_occupancy
_atom_site_symmetry_multiplicity
_atom_site_disorder_assembly
_atom_site_disorder_group
O O1 -0.11440(12) 0.09104(5) 0.52298(3) 0.0306(2) Uani d . 1 1 . .
O O2 0.09328(11) 0.52918(4) 0.42318(3) 0.02358(18) Uani d . 1 1 . .
O O3 0.15756(13) 0.77278(5) 0.33786(3) 0.0297(2) Uani d . 1 1 . .
O O4 -0.01580(13) 0.53324(5) 0.24951(3) 0.0297(2) Uani d . 1 1 . .
O O5 -0.12136(16) 0.28670(6) 0.32160(3) 0.0432(3) Uani d . 1 1 . .
C C1 -0.17359(15) 0.18362(6) 0.40208(4) 0.0236(2) Uani d . 1 1 . .
H H1 -0.2334 0.1716 0.3714 0.028 Uiso calc R 1 1 . .
C C2 -0.18310(15) 0.13044(6) 0.44147(4) 0.0249(2) Uani d . 1 1 . .
H H2 -0.2496 0.0823 0.4378 0.030 Uiso calc R 1 1 . .
C C3 -0.09526(15) 0.14727(6) 0.48666(4) 0.0231(2) Uani d . 1 1 . .
C C4 0.00426(15) 0.21720(6) 0.49199(4) 0.0237(2) Uani d . 1 1 . .
H H4 0.0660 0.2285 0.5225 0.028 Uiso calc R 1 1 . .
C C5 0.01209(15) 0.27031(6) 0.45199(4) 0.0228(2) Uani d . 1 1 . .
H H5 0.0797 0.3181 0.4556 0.027 Uiso calc R 1 1 . .
C C6 -0.07673(14) 0.25507(6) 0.40679(4) 0.0217(2) Uani d . 1 1 . .
C C7 -0.07394(16) 0.31067(7) 0.36306(4) 0.0255(2) Uani d . 1 1 . .
C C8 -0.01821(16) 0.39334(7) 0.37223(4) 0.0250(2) Uani d . 1 1 . .
H H8 0.0155 0.4091 0.4051 0.030 Uiso calc R 1 1 . .
C C9 -0.01402(15) 0.44698(7) 0.33494(4) 0.0238(2) Uani d . 1 1 . .
H H9 -0.0486 0.4273 0.3029 0.029 Uiso calc R 1 1 . .
C C10 0.03548(14) 0.53061(6) 0.33628(4) 0.0212(2) Uani d . 1 1 . .
C C11 0.08965(14) 0.57253(6) 0.37997(4) 0.0206(2) Uani d . 1 1 . .
C C12 0.13343(15) 0.65221(6) 0.37886(4) 0.0227(2) Uani d . 1 1 . .
H H12 0.1726 0.6784 0.4085 0.027 Uiso calc R 1 1 . .
C C13 0.11981(15) 0.69401(6) 0.33384(4) 0.0231(2) Uani d . 1 1 . .
C C14 0.07144(15) 0.65615(7) 0.28945(4) 0.0239(2) Uani d . 1 1 . .
H H14 0.0653 0.6847 0.2588 0.029 Uiso calc R 1 1 . .
C C15 0.03215(15) 0.57507(7) 0.29121(4) 0.0226(2) Uani d . 1 1 . .
C C16 -0.0194(2) 0.10198(8) 0.56923(5) 0.0365(3) Uani d . 1 1 . .
H H16A 0.1116 0.1067 0.5626 0.055 Uiso calc R 1 1 . .
H H16B -0.0416 0.0563 0.5912 0.055 Uiso calc R 1 1 . .
H H16C -0.0631 0.1505 0.5856 0.055 Uiso calc R 1 1 . .
C C17 0.15775(17) 0.56770(7) 0.46741(4) 0.0274(2) Uani d . 1 1 . .
H H17A 0.2826 0.5866 0.4619 0.041 Uiso calc R 1 1 . .
H H17B 0.1563 0.5300 0.4954 0.041 Uiso calc R 1 1 . .
H H17C 0.0787 0.6130 0.4752 0.041 Uiso calc R 1 1 . .
C C18 0.1300(2) 0.82163(7) 0.29468(5) 0.0364(3) Uani d . 1 1 . .
H H18A 0.2094 0.8034 0.2675 0.055 Uiso calc R 1 1 . .
H H18B 0.1595 0.8769 0.3029 0.055 Uiso calc R 1 1 . .
H H18C 0.0024 0.8181 0.2840 0.055 Uiso calc R 1 1 . .
C C19 0.02210(17) 0.56754(7) 0.20163(4) 0.0286(3) Uani d . 1 1 . .
H H19A -0.0531 0.6151 0.1970 0.043 Uiso calc R 1 1 . .
H H19B -0.0059 0.5289 0.1752 0.043 Uiso calc R 1 1 . .
H H19C 0.1513 0.5821 0.1998 0.043 Uiso calc R 1 1 . .

loop_
_atom_site_aniso_label
_atom_site_aniso_U_11
_atom_site_aniso_U_22
_atom_site_aniso_U_33
_atom_site_aniso_U_12
_atom_site_aniso_U_13
_atom_site_aniso_U_23
O1 0.0364(5) 0.0276(4) 0.0278(4) -0.0038(3) -0.0007(3) 0.0050(3)
O2 0.0312(4) 0.0216(4) 0.0179(4) -0.0018(3) -0.0029(3) -0.0002(3)
O3 0.0428(5) 0.0211(4) 0.0253(4) -0.0041(3) -0.0032(3) 0.0026(3)
O4 0.0398(5) 0.0312(4) 0.0182(4) -0.0090(4) -0.0033(3) 0.0003(3)
O5 0.0722(7) 0.0338(5) 0.0238(4) -0.0168(5) -0.0113(4) -0.0003(3)
C1 0.0224(5) 0.0244(5) 0.0240(5) -0.0017(4) -0.0004(4) -0.0042(4)
C2 0.0225(5) 0.0223(5) 0.0299(6) -0.0043(4) 0.0014(4) -0.0021(4)
C3 0.0218(5) 0.0223(5) 0.0251(5) 0.0029(4) 0.0040(4) 0.0012(4)
C4 0.0238(5) 0.0245(5) 0.0229(5) 0.0009(4) -0.0014(4) -0.0034(4)
C5 0.0238(5) 0.0203(5) 0.0241(5) -0.0022(4) 0.0005(4) -0.0034(4)
C6 0.0220(5) 0.0210(5) 0.0222(5) -0.0001(4) 0.0021(4) -0.0032(4)
C7 0.0296(6) 0.0251(5) 0.0219(5) -0.0029(4) -0.0009(4) -0.0017(4)
C8 0.0289(5) 0.0245(5) 0.0218(5) -0.0022(4) -0.0001(4) -0.0026(4)
C9 0.0240(5) 0.0245(5) 0.0228(5) -0.0017(4) -0.0008(4) -0.0029(4)
C10 0.0192(5) 0.0228(5) 0.0216(5) 0.0000(4) 0.0004(4) 0.0001(4)
C11 0.0179(5) 0.0243(5) 0.0195(5) 0.0020(4) 0.0011(4) 0.0011(4)
C12 0.0238(5) 0.0236(5) 0.0207(5) 0.0001(4) 0.0003(4) -0.0015(4)
C13 0.0218(5) 0.0216(5) 0.0258(5) -0.0006(4) 0.0018(4) 0.0007(4)
C14 0.0239(5) 0.0270(5) 0.0206(5) -0.0003(4) -0.0003(4) 0.0026(4)
C15 0.0202(5) 0.0275(5) 0.0202(5) -0.0007(4) -0.0007(4) -0.0013(4)
C16 0.0475(8) 0.0368(7) 0.0252(6) -0.0010(6) -0.0025(5) 0.0057(5)
C17 0.0367(6) 0.0252(5) 0.0204(5) -0.0020(5) -0.0060(4) -0.0009(4)
C18 0.0507(8) 0.0267(6) 0.0319(6) -0.0080(5) -0.0088(6) 0.0085(5)
C19 0.0315(6) 0.0354(6) 0.0189(5) -0.0007(5) -0.0016(4) 0.0014(4)

loop_
_atom_type_symbol
_atom_type_description
_atom_type_scat_dispersion_real
_atom_type_scat_dispersion_imag
_atom_type_scat_source
C C 0.0033 0.0016 'International Tables Vol C Tables 4.2.6.8 and 6.1.1.4'
H H 0.0000 0.0000 'International Tables Vol C Tables 4.2.6.8 and 6.1.1.4'
O O 0.0106 0.0060 'International Tables Vol C Tables 4.2.6.8 and 6.1.1.4'

loop_
_geom_angle_atom_site_label_1
_geom_angle_atom_site_label_2
_geom_angle_atom_site_label_3
_geom_angle_site_symmetry_1
_geom_angle_site_symmetry_3
_geom_angle
_geom_angle_publ_flag
C3 O1 C16 . . 118.34(9) ?
C11 O2 C17 . . 117.53(8) ?
C13 O3 C18 . . 117.94(9) ?
C15 O4 C19 . . 118.10(9) ?
C2 C1 C6 . . 120.84(10) ?
C2 C1 H1 . . 119.6 ?
C6 C1 H1 . . 119.6 ?
C1 C2 C3 . . 120.13(10) ?
C1 C2 H2 . . 119.9 ?
C3 C2 H2 . . 119.9 ?
O1 C3 C4 . . 124.67(10) ?
O1 C3 C2 . . 115.22(10) ?
C4 C3 C2 . . 120.11(10) ?
C3 C4 C5 . . 119.05(10) ?
C3 C4 H4 . . 120.5 ?
C5 C4 H4 . . 120.5 ?
C4 C5 C6 . . 121.69(10) ?
C4 C5 H5 . . 119.2 ?
C6 C5 H5 . . 119.2 ?
C5 C6 C1 . . 118.16(10) ?
C5 C6 C7 . . 123.58(10) ?
C1 C6 C7 . . 118.26(9) ?
O5 C7 C8 . . 122.65(10) ?
O5 C7 C6 . . 119.56(10) ?
C8 C7 C6 . . 117.76(9) ?
C9 C8 C7 . . 121.24(10) ?
C9 C8 H8 . . 119.4 ?
C7 C8 H8 . . 119.4 ?
C8 C9 C10 . . 129.63(10) ?
C8 C9 H9 . . 115.2 ?
C10 C9 H9 . . 115.2 ?
C15 C10 C11 . . 116.08(9) ?
C15 C10 C9 . . 119.08(9) ?
C11 C10 C9 . . 124.83(9) ?
O2 C11 C12 . . 122.24(9) ?
O2 C11 C10 . . 115.70(9) ?
C12 C11 C10 . . 122.06(10) ?
C11 C12 C13 . . 119.46(10) ?
C11 C12 H12 . . 120.3 ?
C13 C12 H12 . . 120.3 ?
O3 C13 C14 . . 124.49(10) ?
O3 C13 C12 . . 114.15(9) ?
C14 C13 C12 . . 121.36(10) ?
C13 C14 C15 . . 118.16(10) ?
C13 C14 H14 . . 120.9 ?
C15 C14 H14 . . 120.9 ?
O4 C15 C14 . . 122.07(10) ?
O4 C15 C10 . . 115.14(9) ?
C14 C15 C10 . . 122.78(10) ?
O1 C16 H16A . . 109.5 ?
O1 C16 H16B . . 109.5 ?
H16A C16 H16B . . 109.5 ?
O1 C16 H16C . . 109.5 ?
H16A C16 H16C . . 109.5 ?
H16B C16 H16C . . 109.5 ?
O2 C17 H17A . . 109.5 ?
O2 C17 H17B . . 109.5 ?
H17A C17 H17B . . 109.5 ?
O2 C17 H17C . . 109.5 ?
H17A C17 H17C . . 109.5 ?
H17B C17 H17C . . 109.5 ?
O3 C18 H18A . . 109.5 ?
O3 C18 H18B . . 109.5 ?
H18A C18 H18B . . 109.5 ?
O3 C18 H18C . . 109.5 ?
H18A C18 H18C . . 109.5 ?
H18B C18 H18C . . 109.5 ?
O4 C19 H19A . . 109.5 ?
O4 C19 H19B . . 109.5 ?
H19A C19 H19B . . 109.5 ?
O4 C19 H19C . . 109.5 ?
H19A C19 H19C . . 109.5 ?
H19B C19 H19C . . 109.5 ?

loop_
_geom_bond_atom_site_label_1
_geom_bond_atom_site_label_2
_geom_bond_site_symmetry_2
_geom_bond_distance
_geom_bond_publ_flag
O1 C3 . 1.3615(13) ?
O1 C16 . 1.4287(15) ?
O2 C11 . 1.3643(12) ?
O2 C17 . 1.4269(12) ?
O3 C13 . 1.3584(13) ?
O3 C18 . 1.4294(13) ?
O4 C15 . 1.3623(13) ?
O4 C19 . 1.4290(13) ?
O5 C7 . 1.2275(14) ?
C1 C2 . 1.3818(15) ?
C1 C6 . 1.4021(15) ?
C1 H1 . 0.9500 ?
C2 C3 . 1.3959(16) ?
C2 H2 . 0.9500 ?
C3 C4 . 1.3919(15) ?
C4 C5 . 1.3931(15) ?
C4 H4 . 0.9500 ?
C5 C6 . 1.3941(15) ?
C5 H5 . 0.9500 ?
C6 C7 . 1.4955(15) ?
C7 C8 . 1.4703(15) ?
C8 C9 . 1.3435(15) ?
C8 H8 . 0.9500 ?
C9 C10 . 1.4538(15) ?
C9 H9 . 0.9500 ?
C10 C15 . 1.4163(14) ?
C10 C11 . 1.4191(14) ?
C11 C12 . 1.3789(15) ?
C12 C13 . 1.3954(15) ?
C12 H12 . 0.9500 ?
C13 C14 . 1.3907(15) ?
C14 C15 . 1.3951(16) ?
C14 H14 . 0.9500 ?
C16 H16A . 0.9800 ?
C16 H16B . 0.9800 ?
C16 H16C . 0.9800 ?
C17 H17A . 0.9800 ?
C17 H17B . 0.9800 ?
C17 H17C . 0.9800 ?
C18 H18A . 0.9800 ?
C18 H18B . 0.9800 ?
C18 H18C . 0.9800 ?
C19 H19A . 0.9800 ?
C19 H19B . 0.9800 ?
C19 H19C . 0.9800 ?

loop_
_geom_hbond_atom_site_label_D
_geom_hbond_atom_site_label_H
_geom_hbond_atom_site_label_A
_geom_hbond_site_symmetry_A
_geom_hbond_distance_DH
_geom_hbond_distance_HA
_geom_hbond_distance_DA
_geom_hbond_angle_DHA
_geom_hbond_publ_flag
C1 H1 Cg2 8_445 0.95 2.89 3.6744(12) 140 yes
C4 H4 Cg1 4_556 0.95 2.94 3.6921(12) 137 yes
C17 H17a Cg1 8_555 0.98 2.96 3.8913(13) 159 yes
C19 H19a Cg2 6_455 0.98 2.82 3.4705(13) 125 yes
C16 H16c O3 5_566 0.98 2.51 3.4074(16) 152 yes
C18 H18a O5 3_555 0.98 2.48 3.1578(16) 126 yes

loop_
_geom_torsion_atom_site_label_1
_geom_torsion_atom_site_label_2
_geom_torsion_atom_site_label_3
_geom_torsion_atom_site_label_4
_geom_torsion_site_symmetry_1
_geom_torsion_site_symmetry_2
_geom_torsion_site_symmetry_3
_geom_torsion_site_symmetry_4
_geom_torsion
_geom_torsion_publ_flag
C6 C1 C2 C3 . . . . -0.21(16) ?
C16 O1 C3 C4 . . . . -3.10(16) ?
C2 C3 O1 C16 . . . . 176.37(10) ?
C1 C2 C3 O1 . . . . 179.65(10) ?
C1 C2 C3 C4 . . . . -0.85(16) ?
O1 C3 C4 C5 . . . . -179.52(10) ?
C2 C3 C4 C5 . . . . 1.03(16) ?
C3 C4 C5 C6 . . . . -0.17(16) ?
C4 C5 C6 C1 . . . . -0.86(16) ?
C4 C5 C6 C7 . . . . 179.29(10) ?
C2 C1 C6 C5 . . . . 1.04(16) ?
C2 C1 C6 C7 . . . . -179.09(10) ?
C5 C6 C7 O5 . . . . 164.74(12) ?
C1 C6 C7 O5 . . . . -15.12(16) ?
C5 C6 C7 C8 . . . . -16.87(16) ?
C1 C6 C7 C8 . . . . 163.27(10) ?
O5 C7 C8 C9 . . . . -1.00(19) ?
C6 C7 C8 C9 . . . . -179.34(10) ?
C7 C8 C9 C10 . . . . 179.64(11) ?
C8 C9 C10 C15 . . . . 178.89(11) ?
C8 C9 C10 C11 . . . . -0.59(19) ?
C17 O2 C11 C12 . . . . -4.60(15) ?
C10 C11 O2 C17 . . . . 176.22(9) ?
C15 C10 C11 O2 . . . . -179.71(9) ?
C9 C10 C11 O2 . . . . -0.21(15) ?
C15 C10 C11 C12 . . . . 1.10(15) ?
C9 C10 C11 C12 . . . . -179.40(10) ?
O2 C11 C12 C13 . . . . -177.37(10) ?
C10 C11 C12 C13 . . . . 1.76(16) ?
C18 O3 C13 C14 . . . . 5.92(17) ?
C12 C13 O3 C18 . . . . -174.09(10) ?
C11 C12 C13 O3 . . . . 176.86(10) ?
C11 C12 C13 C14 . . . . -3.16(16) ?
O3 C13 C14 C15 . . . . -178.47(10) ?
C12 C13 C14 C15 . . . . 1.56(17) ?
C14 C15 O4 C19 . . . . 16.90(16) ?
C19 O4 C15 C10 . . . . -164.29(10) ?
C13 C14 C15 O4 . . . . -179.79(10) ?
C13 C14 C15 C10 . . . . 1.49(17) ?
C11 C10 C15 O4 . . . . 178.43(9) ?
C9 C10 C15 O4 . . . . -1.10(15) ?
C11 C10 C15 C14 . . . . -2.77(16) ?
C9 C10 C15 C14 . . . . 177.70(10) ?

loop_
_cod_related_entry_id
_cod_related_entry_database
_cod_related_entry_code
1 ChemSpider 4527312
